data_7707345
loop_
_publ_author_name
'Capel Berdiell, Izar'
'Garc\'ia-L\'opez, Victor'
'Howard, Mark J.'
'Clemente-Le\'on, Miguel'
'Halcrow, Malcolm A.'

_publ_section_title
;
 The effect of tether groups on the spin states of
 iron(II)/bis[2,6-di(pyrazol-1-yl)pyridine] complexes.
;
_journal_issue 21
_journal_name_full 'Dalton transactions (Cambridge, England : 2003)'
_journal_page_first 7417
_journal_page_last 7426
_journal_paper_doi 10.1039/d1dt01076j
_journal_volume 50
_journal_year 2021
_chemical_formula_moiety 'C28 H24 Fe N12 O6, 2(Cl O4), C2 H3 N'
_chemical_formula_sum 'C30 H27 Cl2 Fe N13 O14'
_chemical_formula_weight 920.39
_chemical_name_systematic
'Bis[(2,6-di{pyrazol-1-yl}pyridine-4-carbonyl)amino]acetic acid iron(II) diperchlorate acetonitrile solvate ([Fe(L5)2][ClO4]2.MeCN)'
_space_group_crystal_system monoclinic
_space_group_IT_number 14
_space_group_name_Hall '-P 2yn'
_space_group_name_H-M_alt 'P 1 21/n 1'
_atom_sites_solution_hydrogens geom
_audit_creation_date 2020-07-28
_audit_creation_method
;
Olex2 1.3
(compiled 2020.07.16 svn.r6f6c53a7 for OlexSys, GUI svn.r6139)
;
_audit_update_record
;
2021-03-30 deposited with the CCDC.	2021-05-04 downloaded from the CCDC.
;
_cell_angle_alpha 90
_cell_angle_beta 95.073(3)
_cell_angle_gamma 90
_cell_formula_units_Z 4
_cell_length_a 13.8756(4)
_cell_length_b 16.2798(7)
_cell_length_c 17.2477(10)
_cell_measurement_reflns_used 3863
_cell_measurement_temperature 330(2)
_cell_measurement_theta_max 72.56
_cell_measurement_theta_min 4.16
_cell_volume 3880.9(3)
_computing_cell_refinement 'CrysAlisPro 1.171.39.46 (Rigaku OD, 2018)'
_computing_data_collection 'CrysAlisPro 1.171.39.46 (Rigaku OD, 2018)'
_computing_data_reduction 'CrysAlisPro 1.171.39.46 (Rigaku OD, 2018)'
_computing_molecular_graphics 'XSEED (Barbour, 2001)'
_computing_publication_material 'Olex2 1.3 (Dolomanov et al., 2009)'
_computing_structure_refinement 'SHELXL 2018/3 (Sheldrick, 2015)'
_computing_structure_solution 'SHELXS-97 (Sheldrick, 1990)'
_diffrn_ambient_environment N~2~
_diffrn_ambient_temperature 330(2)
_diffrn_detector 'CCD plate'
_diffrn_detector_area_resol_mean 5.3095
_diffrn_detector_type Atlas
_diffrn_measured_fraction_theta_full 0.857
_diffrn_measured_fraction_theta_max 0.840
_diffrn_measurement_device_type 'SuperNova, Dual, Cu at zero, Atlas'
_diffrn_measurement_method '\w scans'
_diffrn_radiation_monochromator mirror
_diffrn_radiation_probe x-ray
_diffrn_radiation_type CuK\a
_diffrn_radiation_wavelength 1.54184
_diffrn_reflns_av_R_equivalents 0.0234
_diffrn_reflns_av_unetI/netI 0.0345
_diffrn_reflns_Laue_measured_fraction_full 0.857
_diffrn_reflns_Laue_measured_fraction_max 0.840
_diffrn_reflns_limit_h_max 17
_diffrn_reflns_limit_h_min -16
_diffrn_reflns_limit_k_max 20
_diffrn_reflns_limit_k_min -18
_diffrn_reflns_limit_l_max 19
_diffrn_reflns_limit_l_min -14
_diffrn_reflns_number 11526
_diffrn_reflns_point_group_measured_fraction_full 0.857
_diffrn_reflns_point_group_measured_fraction_max 0.840
_diffrn_reflns_theta_full 72.000
_diffrn_reflns_theta_max 73.635
_diffrn_reflns_theta_min 3.741
_diffrn_source 'micro-focus sealed X-ray tube'
_diffrn_source_type 'SuperNova (Cu) X-ray Source'
_exptl_absorpt_coefficient_mu 5.123
_exptl_absorpt_correction_T_max 1.000
_exptl_absorpt_correction_T_min 0.542
_exptl_absorpt_correction_type multi-scan
_exptl_absorpt_process_details
;
CrysAlisPro 1.171.39.46 (Rigaku Oxford Diffraction, 2018)
Empirical absorption correction using spherical harmonics,
 implemented in SCALE3 ABSPACK scaling algorithm.
;
_exptl_crystal_colour red
_exptl_crystal_density_diffrn 1.575
_exptl_crystal_description plate
_exptl_crystal_F_000 1880
_exptl_crystal_preparation 'Magnetic properties'
_exptl_crystal_recrystallization_method 'Re-crystallisation from solvent: acetonitrile/diethyl ether'
_exptl_crystal_size_max 0.35
_exptl_crystal_size_mid 0.30
_exptl_crystal_size_min 0.08
_refine_diff_density_max 0.478
_refine_diff_density_min -0.536
_refine_diff_density_rms 0.061
_refine_ls_extinction_method none
_refine_ls_goodness_of_fit_ref 1.061
_refine_ls_hydrogen_treatment constr
_refine_ls_matrix_type full
_refine_ls_number_parameters 572
_refine_ls_number_reflns 6591
_refine_ls_number_restraints 181
_refine_ls_restrained_S_all 1.088
_refine_ls_R_factor_all 0.1061
_refine_ls_R_factor_gt 0.0755
_refine_ls_shift/su_max 0.000
_refine_ls_shift/su_mean 0.000
_refine_ls_structure_factor_coef Fsqd
_refine_ls_weighting_details 'w=1/[\s^2^(Fo^2^)+(0.1387P)^2^+2.0117P] where P=(Fo^2^+2Fc^2^)/3'
_refine_ls_weighting_scheme calc
_refine_ls_wR_factor_gt 0.2188
_refine_ls_wR_factor_ref 0.2527
_reflns_Friedel_coverage 0.000
_reflns_number_gt 4326
_reflns_number_total 6591
_reflns_threshold_expression 'I > 2\s(I)'
_cod_data_source_file d1dt01076j2.cif
_cod_data_source_block conma-ht
_cod_depositor_comments 'Adding full bibliography for 7707339--7707346.cif.'
_cod_database_code 7707345
_shelx_shelxl_version_number 2018/3
_shelx_space_group_comment
;
The symmetry employed for this shelxl refinement is uniquely defined
by the following loop, which should always be used as a source of
symmetry information in preference to the above space-group names.
They are only intended as comments.
;
_olex2_refinement_description
;
1. Fixed Uiso
 At 1.2 times of:
  All C(H) groups, All C(H,H) groups, All N(H) groups, All O(H) groups
 At 1.5 times of:
  All C(H,H,H) groups
2. Restrained distances
 Cl4A-O49A = Cl4A-O50A = Cl4A-O51A = Cl4A-O52A
 1.44322 with sigma of 0.02
 Cl4B-O49B = Cl4B-O50B = Cl4B-O51B = Cl4B-O52B
 1.44322 with sigma of 0.02
 Cl4C-O49C = Cl4C-O50C = Cl4C-O51C = Cl4C-O52C
 1.44322 with sigma of 0.02
 O49A-O50A = O49A-O51A = O49A-O52A = O50A-O51A = O50A-O52A = O51A-O52A
 2.356778 with sigma of 0.02
 O49B-O50B = O49B-O51B = O49B-O52B = O50B-O51B = O50B-O52B = O51B-O52B
 2.356778 with sigma of 0.02
 O49C-O50C = O49C-O51C = O49C-O52C = O50C-O51C = O50C-O52C = O51C-O52C
 2.356778 with sigma of 0.02
 Cl5A-O54A = Cl5A-O55A = Cl5A-O56A = Cl5A-O57A
 1.44322 with sigma of 0.02
 Cl5B-O54B = Cl5B-O55B = Cl5B-O56B = Cl5B-O57B
 1.44322 with sigma of 0.02
 Cl5C-O54C = Cl5C-O55C = Cl5C-O56C = Cl5C-O57C
 1.44322 with sigma of 0.02
 O54A-O55A = O54A-O56A = O54A-O57A = O55A-O56A = O55A-O57A = O56A-O57A
 2.356778 with sigma of 0.02
 O54B-O55B = O54B-O56B = O54B-O57B = O55B-O56B = O55B-O57B = O56B-O57B
 2.356778 with sigma of 0.02
 O54C-O55C = O54C-O56C = O54C-O57C = O55C-O56C = O55C-O57C = O56C-O57C
 2.356778 with sigma of 0.02
 C41-O42A = C41-O42B
 1.22 with sigma of 0.01
3. Uiso/Uaniso restraints and constraints
Cl4A \\sim O49A \\sim O50A \\sim O51A \\sim O52A \\sim Cl4B \\sim O49B \\sim
O50B \\sim O51B \\sim O52B \\sim Cl4C \\sim O49C \\sim O50C \\sim O51C \\sim
O52C: within 2A with sigma of 0.04 and sigma for terminal atoms of 0.08 within
2A
Cl5A \\sim O54A \\sim O55A \\sim O56A \\sim O57A \\sim Cl5B \\sim O54B \\sim
O55B \\sim O56B \\sim O57B \\sim Cl5C \\sim O54C \\sim O55C \\sim O56C \\sim
O57C: within 2A with sigma of 0.04 and sigma for terminal atoms of 0.08 within
2A
4. Others
 1(DFIX)=1(DFIX)=1(DFIX)=1(DFIX)=1(DFIX)=1(DFIX)=FVAR(1)
 1(DFIX)=1(DFIX)=1(DFIX)=1(DFIX)=1(DFIX)=1(DFIX)=1.633*FVAR(2)
 Fixed Sof: O42A(0.67) O42B(0.33) Cl4A(0.34) O49A(0.34) O50A(0.34) O51A(0.34)
 O52A(0.34) Cl4B(0.33) O49B(0.33) O50B(0.33) O51B(0.33) O52B(0.33) Cl4C(0.33)
 O49C(0.33) O50C(0.33) O51C(0.33) O52C(0.33) Cl5A(0.34) O54A(0.34) O55A(0.34)
 O56A(0.34) O57A(0.34) Cl5B(0.33) O54B(0.33) O55B(0.33) O56B(0.33) O57B(0.33)
 Cl5C(0.33) O54C(0.33) O55C(0.33) O56C(0.33) O57C(0.33)
5.a Secondary CH2 refined with riding coordinates:
 C21(H21A,H21B), C44(H44A,H44B)
5.b Aromatic/amide H refined with riding coordinates:
 C4(H4), C6(H6), C10(H10), C11(H11), C12(H12), C15(H15), C16(H16), C17(H17),
 N20(H20), C27(H27), C29(H29), C33(H33), C34(H34), C35(H35), C38(H38), C39(H39),
  C40(H40), N43(H43)
5.c Tetrahedral OH refined with riding coordinates:
 O24(H24), O47(H47)
5.d Idealised Me refined as rotating group:
 C58(H58A,H58B,H58C)
;
_olex2_submission_special_instructions 'No special instructions were received'

loop_
_space_group_symop_operation_xyz
'x, y, z'
'-x+1/2, y+1/2, -z+1/2'
'-x, -y, -z'
'x-1/2, -y-1/2, z-1/2'

loop_
_atom_site_label
_atom_site_type_symbol
_atom_site_fract_x
_atom_site_fract_y
_atom_site_fract_z
_atom_site_U_iso_or_equiv
_atom_site_adp_type
_atom_site_occupancy
_atom_site_site_symmetry_order
_atom_site_calc_flag
_atom_site_refinement_flags_posn
_atom_site_refinement_flags_adp
_atom_site_refinement_flags_occupancy
_atom_site_disorder_assembly
_atom_site_disorder_group
Fe1 Fe 0.70020(5) 0.73012(5) 0.34000(5) 0.0740(3) Uani 1 1 d . . . . .
N2 N 0.5640(3) 0.7444(3) 0.2850(3) 0.0717(11) Uani 1 1 d . . . . .
C3 C 0.5027(3) 0.7973(3) 0.3132(3) 0.0738(13) Uani 1 1 d . . . . .
C4 C 0.4120(3) 0.8123(3) 0.2773(3) 0.0777(14) Uani 1 1 d . . . . .
H4 H 0.370354 0.849813 0.297551 0.093 Uiso 1 1 calc R U . . .
C5 C 0.3853(4) 0.7689(3) 0.2097(3) 0.0738(13) Uani 1 1 d . . . . .
C6 C 0.4480(4) 0.7130(3) 0.1807(3) 0.0791(14) Uani 1 1 d . . . . .
H6 H 0.430077 0.683338 0.135661 0.095 Uiso 1 1 calc R U . . .
C7 C 0.5375(4) 0.7025(3) 0.2203(3) 0.0745(13) Uani 1 1 d . . . . .
N8 N 0.5412(3) 0.8362(3) 0.3810(3) 0.0865(13) Uani 1 1 d . . . . .
N9 N 0.6342(3) 0.8157(3) 0.4092(3) 0.0878(14) Uani 1 1 d . . . . .
C10 C 0.6498(6) 0.8586(4) 0.4738(4) 0.115(3) Uani 1 1 d . . . . .
H10 H 0.707446 0.857366 0.505717 0.138 Uiso 1 1 calc R U . . .
C11 C 0.5711(7) 0.9055(5) 0.4887(5) 0.148(4) Uani 1 1 d . . . . .
H11 H 0.565893 0.940765 0.530521 0.178 Uiso 1 1 calc R U . . .
C12 C 0.5026(6) 0.8895(5) 0.4294(5) 0.126(3) Uani 1 1 d . . . . .
H12 H 0.440451 0.911357 0.423233 0.151 Uiso 1 1 calc R U . . .
N13 N 0.6101(3) 0.6501(3) 0.1984(3) 0.0850(12) Uani 1 1 d . . . . .
N14 N 0.6972(3) 0.6525(3) 0.2419(3) 0.0931(14) Uani 1 1 d . . . . .
C15 C 0.7520(6) 0.6019(5) 0.2066(6) 0.119(3) Uani 1 1 d . . . . .
H15 H 0.816047 0.590202 0.223436 0.143 Uiso 1 1 calc R U . . .
C16 C 0.7026(8) 0.5675(6) 0.1404(6) 0.138(3) Uani 1 1 d . . . . .
H16 H 0.726853 0.530466 0.105976 0.166 Uiso 1 1 calc R U . . .
C17 C 0.6121(7) 0.5993(5) 0.1367(4) 0.113(2) Uani 1 1 d . . . . .
H17 H 0.561433 0.588262 0.099186 0.136 Uiso 1 1 calc R U . . .
C18 C 0.2881(4) 0.7782(4) 0.1639(4) 0.0850(17) Uani 1 1 d . . . . .
O19 O 0.2745(3) 0.7503(3) 0.0985(3) 0.1178(16) Uani 1 1 d . . . . .
N20 N 0.2188(3) 0.8175(4) 0.1981(3) 0.0980(15) Uani 1 1 d . . . . .
H20 H 0.232218 0.841203 0.242315 0.118 Uiso 1 1 calc R U . . .
C21 C 0.1214(4) 0.8204(5) 0.1610(4) 0.106(2) Uani 1 1 d . . . . .
H21A H 0.124205 0.820325 0.105048 0.127 Uiso 1 1 calc R U . . .
H21B H 0.091557 0.871647 0.174929 0.127 Uiso 1 1 calc R U . . .
C22 C 0.0588(4) 0.7507(4) 0.1826(5) 0.0964(19) Uani 1 1 d . . . . .
O23 O -0.0193(3) 0.7370(3) 0.1496(4) 0.136(2) Uani 1 1 d . . . . .
O24 O 0.0931(4) 0.7094(4) 0.2429(4) 0.138(2) Uani 1 1 d . . . . .
H24 H 0.054349 0.673529 0.252565 0.166 Uiso 1 1 calc R U . . .
N25 N 0.8360(3) 0.7219(3) 0.3970(3) 0.0719(11) Uani 1 1 d . . . . .
C26 C 0.8563(4) 0.6662(3) 0.4518(3) 0.0766(13) Uani 1 1 d . . . . .
C27 C 0.9455(4) 0.6589(4) 0.4923(3) 0.0860(16) Uani 1 1 d . . . . .
H27 H 0.957577 0.618445 0.529958 0.103 Uiso 1 1 calc R U . . .
C28 C 1.0162(4) 0.7130(4) 0.4756(4) 0.0874(17) Uani 1 1 d . . . . .
C29 C 0.9966(4) 0.7720(4) 0.4169(4) 0.0876(17) Uani 1 1 d . . . . .
H29 H 1.043827 0.808671 0.403711 0.105 Uiso 1 1 calc R U . . .
C30 C 0.9050(3) 0.7735(3) 0.3800(3) 0.0750(14) Uani 1 1 d . . . . .
N31 N 0.7763(3) 0.6152(3) 0.4624(3) 0.0835(12) Uani 1 1 d . . . . .
N32 N 0.6910(3) 0.6331(3) 0.4204(3) 0.0879(13) Uani 1 1 d . . . . .
C33 C 0.6296(5) 0.5772(5) 0.4438(5) 0.110(2) Uani 1 1 d . . . . .
H33 H 0.564623 0.573981 0.425439 0.132 Uiso 1 1 calc R U . . .
C34 C 0.6739(7) 0.5248(5) 0.4985(5) 0.123(3) Uani 1 1 d . . . . .
H34 H 0.645292 0.481366 0.522862 0.148 Uiso 1 1 calc R U . . .
C35 C 0.7669(6) 0.5488(5) 0.5097(5) 0.113(2) Uani 1 1 d . . . . .
H35 H 0.815327 0.524897 0.543031 0.135 Uiso 1 1 calc R U . . .
N36 N 0.8737(3) 0.8288(3) 0.3202(3) 0.0787(12) Uani 1 1 d . . . . .
N37 N 0.7812(3) 0.8206(3) 0.2866(3) 0.0846(13) Uani 1 1 d . . . . .
C38 C 0.7733(5) 0.8768(4) 0.2310(4) 0.0939(18) Uani 1 1 d . . . . .
H38 H 0.717599 0.885958 0.198046 0.113 Uiso 1 1 calc R U . . .
C39 C 0.8589(5) 0.9204(4) 0.2284(4) 0.0966(18) Uani 1 1 d . . . . .
H39 H 0.870912 0.962779 0.194432 0.116 Uiso 1 1 calc R U . . .
C40 C 0.9211(4) 0.8887(4) 0.2853(4) 0.0889(16) Uani 1 1 d . . . . .
H40 H 0.984746 0.905137 0.297976 0.107 Uiso 1 1 calc R U . . .
C41 C 1.1146(5) 0.7072(5) 0.5202(5) 0.110(2) Uani 1 1 d D . . . .
O42A O 1.1163(6) 0.6898(5) 0.5915(5) 0.122(2) Uiso 0.67 1 d D . P A 1
O42B O 1.1436(11) 0.6353(7) 0.5382(9) 0.117(4) Uiso 0.33 1 d D . P A 2
N43 N 1.1839(4) 0.7474(5) 0.4995(4) 0.131(2) Uani 1 1 d . . . . .
H43 H 1.172355 0.780051 0.460619 0.157 Uiso 1 1 calc R U . . .
C44 C 1.2820(4) 0.7441(5) 0.5348(5) 0.114(2) Uani 1 1 d . . . . .
H44A H 1.285088 0.707564 0.579445 0.137 Uiso 1 1 calc R U . . .
H44B H 1.301701 0.798369 0.553134 0.137 Uiso 1 1 calc R U . . .
C45 C 1.3500(5) 0.7143(5) 0.4785(6) 0.119(3) Uani 1 1 d . . . . .
O46 O 1.3262(5) 0.7028(6) 0.4113(5) 0.185(3) Uani 1 1 d . . . . .
O47 O 1.4388(4) 0.7053(4) 0.5065(5) 0.165(3) Uani 1 1 d . . . . .
H47 H 1.444178 0.718952 0.552449 0.198 Uiso 1 1 calc R U . . .
Cl4A Cl 0.2078(4) 0.9494(3) 0.3950(3) 0.0779(13) Uiso 0.34 1 d D U P B 1
O49A O 0.1827(14) 0.8748(10) 0.3565(10) 0.141(7) Uiso 0.34 1 d D U P B 1
O50A O 0.1309(15) 1.0098(14) 0.3896(17) 0.221(12) Uiso 0.34 1 d D U P B 1
O51A O 0.2948(10) 0.9803(10) 0.3706(10) 0.136(5) Uiso 0.34 1 d D U P B 1
O52A O 0.225(2) 0.9287(18) 0.4790(9) 0.253(14) Uiso 0.34 1 d D U P B 1
Cl4B Cl 0.1820(3) 0.9651(3) 0.4064(3) 0.0669(11) Uiso 0.33 1 d D U P C 2
O49B O 0.183(2) 0.9237(16) 0.3315(11) 0.217(15) Uiso 0.33 1 d D U P C 2
O50B O 0.1645(14) 1.0495(8) 0.3967(11) 0.144(6) Uiso 0.33 1 d D U P C 2
O51B O 0.1124(11) 0.9276(11) 0.4525(9) 0.130(5) Uiso 0.33 1 d D U P C 2
O52B O 0.2781(10) 0.9530(13) 0.4468(12) 0.150(7) Uiso 0.33 1 d D U P C 2
Cl4C Cl 0.1902(14) 0.9545(12) 0.4086(11) 0.295(10) Uiso 0.33 1 d D U P D 3
O49C O 0.1589(11) 0.9071(11) 0.3393(9) 0.096(4) Uiso 0.33 1 d D U P D 3
O50C O 0.1105(14) 0.9744(15) 0.4499(13) 0.177(9) Uiso 0.33 1 d D U P D 3
O51C O 0.2279(18) 1.0330(12) 0.3838(12) 0.186(9) Uiso 0.33 1 d D U P D 3
O52C O 0.2674(14) 0.9120(14) 0.4532(13) 0.158(8) Uiso 0.33 1 d D U P D 3
Cl5A Cl 0.0074(3) 0.5090(3) 0.2863(4) 0.0850(11) Uiso 0.34 1 d D U P E 1
O54A O 0.0613(12) 0.5103(11) 0.2234(9) 0.151(6) Uiso 0.34 1 d D U P E 1
O55A O -0.0716(11) 0.4545(10) 0.2835(12) 0.143(7) Uiso 0.34 1 d D U P E 1
O56A O -0.0336(16) 0.5970(9) 0.2876(14) 0.160(12) Uiso 0.34 1 d D U P E 1
O57A O 0.0592(14) 0.5116(14) 0.3664(9) 0.171(8) Uiso 0.34 1 d D U P E 1
Cl5B Cl -0.0133(3) 0.5170(3) 0.3197(4) 0.0685(11) Uiso 0.33 1 d D U P F 2
O54B O -0.1045(10) 0.5102(12) 0.3459(12) 0.148(6) Uiso 0.33 1 d D U P F 2
O55B O 0.0562(12) 0.4558(11) 0.3521(11) 0.135(7) Uiso 0.33 1 d D U P F 2
O56B O -0.0059(16) 0.5101(14) 0.2343(8) 0.176(8) Uiso 0.33 1 d D U P F 2
O57B O 0.0310(18) 0.5959(11) 0.3397(16) 0.242(14) Uiso 0.33 1 d D U P F 2
Cl5C Cl -0.0166(11) 0.5103(10) 0.3221(10) 0.221(8) Uiso 0.33 1 d D U P G 3
O54C O 0.0811(10) 0.4752(10) 0.3281(10) 0.115(5) Uiso 0.33 1 d D U P G 3
O55C O -0.0714(16) 0.4885(15) 0.3824(12) 0.212(11) Uiso 0.33 1 d D U P G 3
O56C O -0.0145(13) 0.5957(7) 0.3060(12) 0.097(5) Uiso 0.33 1 d D U P G 3
O57C O -0.0619(10) 0.4675(10) 0.2476(9) 0.110(5) Uiso 0.33 1 d D U P G 3
C58 C 0.2684(6) 0.5758(7) 0.2871(6) 0.153(3) Uani 1 1 d . . . . .
H58A H 0.253205 0.616938 0.324025 0.230 Uiso 1 1 calc R U . . .
H58B H 0.228181 0.528545 0.292274 0.230 Uiso 1 1 calc R U . . .
H58C H 0.257179 0.597535 0.235337 0.230 Uiso 1 1 calc R U . . .
C59 C 0.3685(5) 0.5526(5) 0.3016(5) 0.117(2) Uani 1 1 d . . . . .
N60 N 0.4451(6) 0.5363(5) 0.3124(5) 0.157(3) Uani 1 1 d . . . . .

loop_
_atom_site_aniso_label
_atom_site_aniso_U_11
_atom_site_aniso_U_22
_atom_site_aniso_U_33
_atom_site_aniso_U_23
_atom_site_aniso_U_13
_atom_site_aniso_U_12
Fe1 0.0504(4) 0.0869(6) 0.0802(7) 0.0062(4) -0.0194(3) 0.0004(3)
N2 0.066(2) 0.076(3) 0.070(3) 0.004(2) -0.0103(19) -0.0016(18)
C3 0.069(3) 0.071(3) 0.077(4) -0.003(3) -0.014(2) -0.003(2)
C4 0.066(3) 0.078(3) 0.085(4) -0.003(3) -0.013(2) -0.001(2)
C5 0.065(3) 0.079(3) 0.074(4) 0.006(3) -0.011(2) -0.010(2)
C6 0.078(3) 0.085(3) 0.071(4) -0.001(3) -0.009(3) -0.009(3)
C7 0.075(3) 0.073(3) 0.073(4) 0.007(3) -0.005(2) -0.008(2)
N8 0.083(3) 0.084(3) 0.087(3) -0.014(3) -0.027(2) 0.014(2)
N9 0.083(3) 0.084(3) 0.089(4) -0.003(3) -0.032(2) 0.002(2)
C10 0.131(5) 0.093(4) 0.109(6) -0.021(4) -0.056(4) 0.014(4)
C11 0.170(8) 0.124(6) 0.136(7) -0.056(5) -0.067(6) 0.049(6)
C12 0.130(5) 0.110(5) 0.128(6) -0.049(5) -0.042(5) 0.043(4)
N13 0.084(3) 0.092(3) 0.078(3) 0.006(3) 0.000(2) 0.006(2)
N14 0.083(3) 0.100(3) 0.096(4) 0.017(3) 0.011(3) 0.019(3)
C15 0.110(5) 0.124(6) 0.127(7) 0.034(5) 0.027(5) 0.039(5)
C16 0.176(8) 0.118(6) 0.128(8) 0.019(6) 0.055(7) 0.048(6)
C17 0.164(7) 0.099(5) 0.076(5) -0.012(4) 0.010(4) 0.008(5)
C18 0.072(3) 0.090(4) 0.089(5) -0.004(3) -0.018(3) -0.012(3)
O19 0.099(3) 0.146(4) 0.101(4) -0.028(3) -0.035(3) 0.014(3)
N20 0.066(2) 0.128(4) 0.098(4) -0.016(3) -0.011(2) -0.003(3)
C21 0.067(3) 0.125(5) 0.120(6) 0.009(4) -0.019(3) -0.002(3)
C22 0.063(3) 0.110(5) 0.112(6) -0.002(4) -0.015(3) 0.010(3)
O23 0.075(3) 0.146(4) 0.178(6) -0.002(4) -0.038(3) -0.008(3)
O24 0.096(3) 0.147(5) 0.165(5) 0.040(4) -0.028(3) -0.022(3)
N25 0.058(2) 0.079(3) 0.076(3) 0.004(2) -0.0102(18) 0.0000(18)
C26 0.070(3) 0.080(3) 0.078(4) 0.003(3) -0.004(2) 0.001(2)
C27 0.069(3) 0.097(4) 0.088(4) 0.015(3) -0.013(3) 0.001(3)
C28 0.063(3) 0.106(4) 0.090(4) 0.012(3) -0.011(3) 0.007(3)
C29 0.061(3) 0.103(4) 0.096(5) 0.008(3) -0.010(3) -0.004(3)
C30 0.058(2) 0.086(3) 0.078(4) 0.003(3) -0.009(2) 0.000(2)
N31 0.074(2) 0.085(3) 0.090(3) 0.000(3) -0.004(2) -0.005(2)
N32 0.070(2) 0.104(3) 0.087(3) -0.011(3) -0.006(2) -0.012(2)
C33 0.092(4) 0.123(6) 0.113(6) -0.022(5) 0.009(4) -0.040(4)
C34 0.146(7) 0.111(6) 0.113(6) 0.005(5) 0.011(5) -0.046(5)
C35 0.122(5) 0.099(5) 0.115(6) 0.024(4) 0.000(4) -0.014(4)
N36 0.063(2) 0.089(3) 0.082(3) 0.009(2) -0.0088(19) -0.007(2)
N37 0.069(2) 0.091(3) 0.090(4) 0.014(3) -0.017(2) -0.004(2)
C38 0.098(4) 0.092(4) 0.087(5) 0.009(3) -0.021(3) 0.005(3)
C39 0.104(4) 0.087(4) 0.097(5) 0.013(3) 0.002(3) 0.001(3)
C40 0.077(3) 0.093(4) 0.095(5) 0.007(3) 0.001(3) -0.011(3)
C41 0.081(4) 0.128(6) 0.116(6) 0.039(5) -0.023(3) -0.007(4)
N43 0.068(3) 0.189(6) 0.131(6) 0.052(5) -0.024(3) -0.012(3)
C44 0.061(3) 0.169(7) 0.109(6) 0.007(5) -0.012(3) 0.003(3)
C45 0.085(4) 0.129(6) 0.141(8) -0.026(5) -0.005(4) -0.009(4)
O46 0.154(6) 0.257(9) 0.142(6) -0.070(6) 0.007(5) -0.029(6)
O47 0.084(3) 0.197(6) 0.211(7) -0.055(5) -0.003(4) 0.024(4)
C58 0.099(5) 0.185(9) 0.171(9) -0.028(7) -0.012(5) -0.002(5)
C59 0.094(4) 0.115(5) 0.138(7) -0.003(5) -0.005(4) 0.010(4)
N60 0.123(5) 0.160(7) 0.185(8) -0.008(6) -0.011(5) 0.031(5)

loop_
_atom_type_symbol
_atom_type_description
_atom_type_scat_dispersion_real
_atom_type_scat_dispersion_imag
_atom_type_scat_source
C C 0.0181 0.0091 'International Tables Vol C Tables 4.2.6.8 and 6.1.1.4'
H H 0.0000 0.0000 'International Tables Vol C Tables 4.2.6.8 and 6.1.1.4'
N N 0.0311 0.0180 'International Tables Vol C Tables 4.2.6.8 and 6.1.1.4'
O O 0.0492 0.0322 'International Tables Vol C Tables 4.2.6.8 and 6.1.1.4'
Cl Cl 0.3639 0.7018 'International Tables Vol C Tables 4.2.6.8 and 6.1.1.4'
Fe Fe -1.1336 3.1974 'International Tables Vol C Tables 4.2.6.8 and 6.1.1.4'

loop_
_geom_angle_atom_site_label_1
_geom_angle_atom_site_label_2
_geom_angle_atom_site_label_3
_geom_angle
_geom_angle_site_symmetry_1
_geom_angle_site_symmetry_3
_geom_angle_publ_flag
N2 Fe1 N9 75.95(17) . . ?
N2 Fe1 N14 75.23(18) . . ?
N2 Fe1 N32 106.34(17) . . ?
N2 Fe1 N37 102.90(17) . . ?
N9 Fe1 N14 151.18(17) . . ?
N9 Fe1 N32 93.9(2) . . ?
N9 Fe1 N37 93.5(2) . . ?
N14 Fe1 N32 94.58(19) . . ?
N14 Fe1 N37 92.4(2) . . ?
N25 Fe1 N2 177.10(18) . . ?
N25 Fe1 N9 101.51(17) . . ?
N25 Fe1 N14 107.28(18) . . ?
N25 Fe1 N32 75.10(17) . . ?
N25 Fe1 N37 75.71(16) . . ?
N37 Fe1 N32 150.76(16) . . ?
C3 N2 Fe1 119.8(3) . . ?
C7 N2 Fe1 120.3(4) . . ?
C7 N2 C3 119.9(4) . . ?
N2 C3 C4 122.7(5) . . ?
N2 C3 N8 112.9(4) . . ?
C4 C3 N8 124.4(5) . . ?
C3 C4 H4 121.5 . . ?
C3 C4 C5 117.0(5) . . ?
C5 C4 H4 121.5 . . ?
C4 C5 C18 123.3(5) . . ?
C6 C5 C4 120.7(5) . . ?
C6 C5 C18 116.0(5) . . ?
C5 C6 H6 120.9 . . ?
C7 C6 C5 118.2(5) . . ?
C7 C6 H6 120.9 . . ?
N2 C7 C6 121.6(5) . . ?
N2 C7 N13 112.7(4) . . ?
C6 C7 N13 125.6(5) . . ?
N9 N8 C3 117.6(5) . . ?
C12 N8 C3 131.9(5) . . ?
C12 N8 N9 110.5(5) . . ?
N8 N9 Fe1 113.7(3) . . ?
C10 N9 Fe1 141.9(4) . . ?
C10 N9 N8 104.4(5) . . ?
N9 C10 H10 123.9 . . ?
N9 C10 C11 112.2(6) . . ?
C11 C10 H10 123.9 . . ?
C10 C11 H11 127.2 . . ?
C12 C11 C10 105.5(7) . . ?
C12 C11 H11 127.2 . . ?
N8 C12 C11 107.4(6) . . ?
N8 C12 H12 126.3 . . ?
C11 C12 H12 126.3 . . ?
N14 N13 C7 117.3(5) . . ?
C17 N13 C7 130.8(6) . . ?
C17 N13 N14 111.8(6) . . ?
N13 N14 Fe1 114.3(4) . . ?
C15 N14 Fe1 141.3(6) . . ?
C15 N14 N13 104.4(6) . . ?
N14 C15 H15 124.1 . . ?
N14 C15 C16 111.8(7) . . ?
C16 C15 H15 124.1 . . ?
C15 C16 H16 127.1 . . ?
C17 C16 C15 105.8(8) . . ?
C17 C16 H16 127.1 . . ?
N13 C17 C16 106.3(8) . . ?
N13 C17 H17 126.9 . . ?
C16 C17 H17 126.9 . . ?
O19 C18 C5 120.4(6) . . ?
O19 C18 N20 122.1(5) . . ?
N20 C18 C5 117.6(5) . . ?
C18 N20 H20 119.9 . . ?
C18 N20 C21 120.2(6) . . ?
C21 N20 H20 119.9 . . ?
N20 C21 H21A 108.8 . . ?
N20 C21 H21B 108.8 . . ?
N20 C21 C22 113.9(6) . . ?
H21A C21 H21B 107.7 . . ?
C22 C21 H21A 108.8 . . ?
C22 C21 H21B 108.8 . . ?
O23 C22 C21 122.8(7) . . ?
O23 C22 O24 122.5(7) . . ?
O24 C22 C21 114.5(5) . . ?
C22 O24 H24 109.5 . . ?
C26 N25 Fe1 121.1(3) . . ?
C26 N25 C30 118.6(4) . . ?
C30 N25 Fe1 120.3(3) . . ?
N25 C26 C27 123.3(5) . . ?
N25 C26 N31 112.0(4) . . ?
C27 C26 N31 124.7(5) . . ?
C26 C27 H27 121.0 . . ?
C28 C27 C26 118.0(5) . . ?
C28 C27 H27 121.0 . . ?
C27 C28 C29 119.7(5) . . ?
C27 C28 C41 119.0(5) . . ?
C29 C28 C41 121.2(5) . . ?
C28 C29 H29 121.3 . . ?
C30 C29 C28 117.3(5) . . ?
C30 C29 H29 121.3 . . ?
N25 C30 C29 123.0(5) . . ?
N25 C30 N36 112.6(4) . . ?
C29 C30 N36 124.4(5) . . ?
N32 N31 C26 117.6(5) . . ?
N32 N31 C35 111.2(5) . . ?
C35 N31 C26 131.3(5) . . ?
N31 N32 Fe1 114.1(3) . . ?
C33 N32 Fe1 141.8(5) . . ?
C33 N32 N31 104.0(5) . . ?
N32 C33 H33 124.1 . . ?
N32 C33 C34 111.8(6) . . ?
C34 C33 H33 124.1 . . ?
C33 C34 H34 126.7 . . ?
C35 C34 C33 106.5(7) . . ?
C35 C34 H34 126.7 . . ?
N31 C35 H35 126.7 . . ?
C34 C35 N31 106.5(7) . . ?
C34 C35 H35 126.7 . . ?
N37 N36 C30 117.7(4) . . ?
C40 N36 C30 131.2(4) . . ?
C40 N36 N37 111.0(4) . . ?
N36 N37 Fe1 113.5(3) . . ?
C38 N37 Fe1 141.7(4) . . ?
C38 N37 N36 104.7(5) . . ?
N37 C38 H38 124.4 . . ?
N37 C38 C39 111.2(5) . . ?
C39 C38 H38 124.4 . . ?
C38 C39 H39 127.0 . . ?
C40 C39 C38 106.0(6) . . ?
C40 C39 H39 127.0 . . ?
N36 C40 C39 107.1(5) . . ?
N36 C40 H40 126.4 . . ?
C39 C40 H40 126.4 . . ?
O42A C41 C28 116.7(7) . . ?
O42B C41 C28 115.8(9) . . ?
N43 C41 C28 120.6(6) . . ?
N43 C41 O42A 116.9(7) . . ?
N43 C41 O42B 108.6(9) . . ?
C41 N43 H43 117.1 . . ?
C41 N43 C44 125.8(6) . . ?
C44 N43 H43 117.1 . . ?
N43 C44 H44A 109.4 . . ?
N43 C44 H44B 109.4 . . ?
N43 C44 C45 111.4(7) . . ?
H44A C44 H44B 108.0 . . ?
C45 C44 H44A 109.4 . . ?
C45 C44 H44B 109.4 . . ?
O46 C45 C44 123.2(8) . . ?
O46 C45 O47 121.3(9) . . ?
O47 C45 C44 115.5(8) . . ?
C45 O47 H47 109.5 . . ?
O49A Cl4A O50A 113.9(12) . . ?
O49A Cl4A O52A 105.9(12) . . ?
O50A Cl4A O52A 105.6(12) . . ?
O51A Cl4A O49A 110.5(10) . . ?
O51A Cl4A O50A 112.6(12) . . ?
O51A Cl4A O52A 107.8(11) . . ?
O49B Cl4B O52B 106.3(11) . . ?
O50B Cl4B O49B 111.2(12) . . ?
O50B Cl4B O51B 111.2(10) . . ?
O50B Cl4B O52B 109.3(10) . . ?
O51B Cl4B O49B 110.7(11) . . ?
O51B Cl4B O52B 107.9(10) . . ?
O49C Cl4C O51C 108.2(14) . . ?
O50C Cl4C O49C 110.3(14) . . ?
O50C Cl4C O51C 105.4(15) . . ?
O50C Cl4C O52C 114.9(15) . . ?
O52C Cl4C O49C 109.7(14) . . ?
O52C Cl4C O51C 107.9(14) . . ?
O54A Cl5A O55A 117.4(11) . . ?
O54A Cl5A O56A 103.0(10) . . ?
O54A Cl5A O57A 118.6(10) . . ?
O55A Cl5A O56A 107.4(10) . . ?
O55A Cl5A O57A 110.9(11) . . ?
O57A Cl5A O56A 96.1(10) . . ?
O54B Cl5B O55B 114.3(11) . . ?
O54B Cl5B O56B 117.4(11) . . ?
O54B Cl5B O57B 111.9(11) . . ?
O55B Cl5B O56B 103.0(10) . . ?
O57B Cl5B O55B 105.2(11) . . ?
O57B Cl5B O56B 103.7(12) . . ?
O54C Cl5C O57C 100.9(11) . . ?
O55C Cl5C O54C 114.2(14) . . ?
O55C Cl5C O56C 114.9(14) . . ?
O55C Cl5C O57C 107.4(14) . . ?
O56C Cl5C O54C 111.1(13) . . ?
O56C Cl5C O57C 107.1(13) . . ?
H58A C58 H58B 109.5 . . ?
H58A C58 H58C 109.5 . . ?
H58B C58 H58C 109.5 . . ?
C59 C58 H58A 109.5 . . ?
C59 C58 H58B 109.5 . . ?
C59 C58 H58C 109.5 . . ?
N60 C59 C58 178.7(11) . . ?

loop_
_geom_bond_atom_site_label_1
_geom_bond_atom_site_label_2
_geom_bond_distance
_geom_bond_site_symmetry_2
_geom_bond_publ_flag
Fe1 N2 2.051(4) . ?
Fe1 N9 2.097(5) . ?
Fe1 N14 2.109(6) . ?
Fe1 N25 2.051(4) . ?
Fe1 N32 2.113(5) . ?
Fe1 N37 2.113(5) . ?
N2 C3 1.333(7) . ?
N2 C7 1.331(7) . ?
C3 C4 1.374(6) . ?
C3 N8 1.395(7) . ?
C4 H4 0.9300 . ?
C4 C5 1.386(7) . ?
C5 C6 1.382(8) . ?
C5 C18 1.510(7) . ?
C6 H6 0.9300 . ?
C6 C7 1.374(7) . ?
C7 N13 1.398(7) . ?
N8 N9 1.379(6) . ?
N8 C12 1.347(8) . ?
N9 C10 1.317(8) . ?
C10 H10 0.9300 . ?
C10 C11 1.375(11) . ?
C11 H11 0.9300 . ?
C11 C12 1.359(9) . ?
C12 H12 0.9300 . ?
N13 N14 1.366(6) . ?
N13 C17 1.350(8) . ?
N14 C15 1.308(9) . ?
C15 H15 0.9300 . ?
C15 C16 1.395(12) . ?
C16 H16 0.9300 . ?
C16 C17 1.355(11) . ?
C17 H17 0.9300 . ?
C18 O19 1.216(7) . ?
C18 N20 1.335(8) . ?
N20 H20 0.8600 . ?
N20 C21 1.444(7) . ?
C21 H21A 0.9700 . ?
C21 H21B 0.9700 . ?
C21 C22 1.496(10) . ?
C22 O23 1.200(7) . ?
C22 O24 1.293(8) . ?
O24 H24 0.8200 . ?
N25 C26 1.323(6) . ?
N25 C30 1.326(6) . ?
C26 C27 1.371(7) . ?
C26 N31 1.410(7) . ?
C27 H27 0.9300 . ?
C27 C28 1.367(8) . ?
C28 C29 1.404(8) . ?
C28 C41 1.510(8) . ?
C29 H29 0.9300 . ?
C29 C30 1.370(7) . ?
C30 N36 1.409(7) . ?
N31 N32 1.364(6) . ?
N31 C35 1.368(8) . ?
N32 C33 1.334(8) . ?
C33 H33 0.9300 . ?
C33 C34 1.375(10) . ?
C34 H34 0.9300 . ?
C34 C35 1.346(10) . ?
C35 H35 0.9300 . ?
N36 N37 1.368(5) . ?
N36 C40 1.347(7) . ?
N37 C38 1.322(7) . ?
C38 H38 0.9300 . ?
C38 C39 1.388(8) . ?
C39 H39 0.9300 . ?
C39 C40 1.351(8) . ?
C40 H40 0.9300 . ?
C41 O42A 1.259(7) . ?
C41 O42B 1.268(9) . ?
C41 N43 1.241(9) . ?
N43 H43 0.8600 . ?
N43 C44 1.443(8) . ?
C44 H44A 0.9700 . ?
C44 H44B 0.9700 . ?
C44 C45 1.494(11) . ?
C45 O46 1.191(10) . ?
C45 O47 1.291(9) . ?
O47 H47 0.8200 . ?
Cl4A O49A 1.412(13) . ?
Cl4A O50A 1.448(14) . ?
Cl4A O51A 1.407(12) . ?
Cl4A O52A 1.486(14) . ?
Cl4B O49B 1.457(14) . ?
Cl4B O50B 1.403(13) . ?
Cl4B O51B 1.440(12) . ?
Cl4B O52B 1.461(13) . ?
Cl4C O49C 1.456(16) . ?
Cl4C O50C 1.405(17) . ?
Cl4C O51C 1.458(16) . ?
Cl4C O52C 1.440(16) . ?
Cl5A O54A 1.370(13) . ?
Cl5A O55A 1.408(12) . ?
Cl5A O56A 1.543(13) . ?
Cl5A O57A 1.501(14) . ?
Cl5B O54B 1.385(13) . ?
Cl5B O55B 1.462(13) . ?
Cl5B O56B 1.489(14) . ?
Cl5B O57B 1.452(14) . ?
Cl5C O54C 1.467(15) . ?
Cl5C O55C 1.389(15) . ?
Cl5C O56C 1.419(15) . ?
Cl5C O57C 1.546(16) . ?
C58 H58A 0.9600 . ?
C58 H58B 0.9600 . ?
C58 H58C 0.9600 . ?
C58 C59 1.440(10) . ?
C59 N60 1.095(9) . ?

loop_
_geom_hbond_atom_site_label_D
_geom_hbond_atom_site_label_H
_geom_hbond_atom_site_label_A
_geom_hbond_distance_DH
_geom_hbond_distance_HA
_geom_hbond_distance_DA
_geom_hbond_angle_DHA
_geom_hbond_site_symmetry_A
_geom_hbond_publ_flag
N20 H20 O49A 0.86 2.21 2.971(17) 147.2 . yes
N20 H20 O49B 0.86 2.20 2.955(16) 147.0 . yes
N20 H20 O49C 0.86 2.30 3.019(14) 141.2 . yes
O24 H24 O56A 0.82 1.88 2.70(2) 172.7 . yes
O24 H24 O56C 0.82 1.88 2.668(16) 162.0 . yes
N43 H43 O49A 0.86 2.38 3.22(2) 165.8 1_655 yes
O47 H47 O23 0.82 1.85 2.656(10) 166.8 4_776 yes

loop_
_geom_torsion_atom_site_label_1
_geom_torsion_atom_site_label_2
_geom_torsion_atom_site_label_3
_geom_torsion_atom_site_label_4
_geom_torsion
_geom_torsion_site_symmetry_1
_geom_torsion_site_symmetry_2
_geom_torsion_site_symmetry_3
_geom_torsion_site_symmetry_4
_geom_torsion_publ_flag
Fe1 N2 C3 C4 177.2(4) . . . . ?
Fe1 N2 C3 N8 -1.7(6) . . . . ?
Fe1 N2 C7 C6 -177.6(4) . . . . ?
Fe1 N2 C7 N13 1.3(6) . . . . ?
Fe1 N9 C10 C11 -178.7(7) . . . . ?
Fe1 N14 C15 C16 179.4(6) . . . . ?
Fe1 N25 C26 C27 -179.1(4) . . . . ?
Fe1 N25 C26 N31 1.8(6) . . . . ?
Fe1 N25 C30 C29 178.8(5) . . . . ?
Fe1 N25 C30 N36 -1.4(6) . . . . ?
Fe1 N32 C33 C34 175.2(6) . . . . ?
Fe1 N37 C38 C39 177.2(5) . . . . ?
N2 C3 C4 C5 0.6(8) . . . . ?
N2 C3 N8 N9 0.1(7) . . . . ?
N2 C3 N8 C12 -176.1(7) . . . . ?
N2 C7 N13 N14 -3.7(7) . . . . ?
N2 C7 N13 C17 -178.8(6) . . . . ?
C3 N2 C7 C6 0.7(8) . . . . ?
C3 N2 C7 N13 179.6(5) . . . . ?
C3 C4 C5 C6 0.4(8) . . . . ?
C3 C4 C5 C18 179.7(5) . . . . ?
C3 N8 N9 Fe1 1.4(6) . . . . ?
C3 N8 N9 C10 -177.8(6) . . . . ?
C3 N8 C12 C11 177.6(7) . . . . ?
C4 C3 N8 N9 -178.8(5) . . . . ?
C4 C3 N8 C12 5.1(11) . . . . ?
C4 C5 C6 C7 -0.7(8) . . . . ?
C4 C5 C18 O19 166.8(6) . . . . ?
C4 C5 C18 N20 -13.3(8) . . . . ?
C5 C6 C7 N2 0.2(8) . . . . ?
C5 C6 C7 N13 -178.6(5) . . . . ?
C5 C18 N20 C21 -173.1(5) . . . . ?
C6 C5 C18 O19 -13.8(8) . . . . ?
C6 C5 C18 N20 166.0(5) . . . . ?
C6 C7 N13 N14 175.2(5) . . . . ?
C6 C7 N13 C17 0.1(10) . . . . ?
C7 N2 C3 C4 -1.1(8) . . . . ?
C7 N2 C3 N8 180.0(5) . . . . ?
C7 N13 N14 Fe1 4.3(6) . . . . ?
C7 N13 N14 C15 -176.6(5) . . . . ?
C7 N13 C17 C16 175.5(6) . . . . ?
N8 C3 C4 C5 179.3(5) . . . . ?
N8 N9 C10 C11 0.2(9) . . . . ?
N9 N8 C12 C11 1.2(9) . . . . ?
N9 C10 C11 C12 0.5(11) . . . . ?
C10 C11 C12 N8 -1.1(11) . . . . ?
C12 N8 N9 Fe1 178.3(5) . . . . ?
C12 N8 N9 C10 -0.9(8) . . . . ?
N13 N14 C15 C16 0.7(8) . . . . ?
N14 N13 C17 C16 0.2(8) . . . . ?
N14 C15 C16 C17 -0.6(10) . . . . ?
C15 C16 C17 N13 0.2(9) . . . . ?
C17 N13 N14 Fe1 -179.7(4) . . . . ?
C17 N13 N14 C15 -0.6(7) . . . . ?
C18 C5 C6 C7 179.9(5) . . . . ?
C18 N20 C21 C22 89.8(8) . . . . ?
O19 C18 N20 C21 6.8(10) . . . . ?
N20 C21 C22 O23 -169.4(7) . . . . ?
N20 C21 C22 O24 14.7(10) . . . . ?
N25 C26 C27 C28 1.0(9) . . . . ?
N25 C26 N31 N32 -4.3(7) . . . . ?
N25 C26 N31 C35 176.9(6) . . . . ?
N25 C30 N36 N37 -2.5(7) . . . . ?
N25 C30 N36 C40 -178.4(6) . . . . ?
C26 N25 C30 C29 -0.3(9) . . . . ?
C26 N25 C30 N36 179.5(5) . . . . ?
C26 C27 C28 C29 -1.7(10) . . . . ?
C26 C27 C28 C41 179.0(6) . . . . ?
C26 N31 N32 Fe1 4.7(6) . . . . ?
C26 N31 N32 C33 -178.3(5) . . . . ?
C26 N31 C35 C34 178.0(6) . . . . ?
C27 C26 N31 N32 176.7(5) . . . . ?
C27 C26 N31 C35 -2.2(10) . . . . ?
C27 C28 C29 C30 1.4(10) . . . . ?
C27 C28 C41 O42A -37.7(11) . . . . ?
C27 C28 C41 O42B 35.7(13) . . . . ?
C27 C28 C41 N43 169.9(8) . . . . ?
C28 C29 C30 N25 -0.4(9) . . . . ?
C28 C29 C30 N36 179.8(6) . . . . ?
C28 C41 N43 C44 -176.7(7) . . . . ?
C29 C28 C41 O42A 143.0(8) . . . . ?
C29 C28 C41 O42B -143.6(10) . . . . ?
C29 C28 C41 N43 -9.4(12) . . . . ?
C29 C30 N36 N37 177.3(6) . . . . ?
C29 C30 N36 C40 1.4(10) . . . . ?
C30 N25 C26 C27 0.0(8) . . . . ?
C30 N25 C26 N31 -179.1(5) . . . . ?
C30 N36 N37 Fe1 5.0(6) . . . . ?
C30 N36 N37 C38 -177.1(5) . . . . ?
C30 N36 C40 C39 176.5(6) . . . . ?
N31 C26 C27 C28 180.0(6) . . . . ?
N31 N32 C33 C34 -0.5(8) . . . . ?
N32 N31 C35 C34 -0.9(8) . . . . ?
N32 C33 C34 C35 -0.1(10) . . . . ?
C33 C34 C35 N31 0.6(9) . . . . ?
C35 N31 N32 Fe1 -176.2(4) . . . . ?
C35 N31 N32 C33 0.8(7) . . . . ?
N36 N37 C38 C39 0.3(7) . . . . ?
N37 N36 C40 C39 0.4(7) . . . . ?
N37 C38 C39 C40 -0.1(8) . . . . ?
C38 C39 C40 N36 -0.2(7) . . . . ?
C40 N36 N37 Fe1 -178.3(4) . . . . ?
C40 N36 N37 C38 -0.4(7) . . . . ?
C41 C28 C29 C30 -179.3(6) . . . . ?
C41 N43 C44 C45 117.9(10) . . . . ?
O42A C41 N43 C44 31.0(14) . . . . ?
O42B C41 N43 C44 -39.6(14) . . . . ?
N43 C44 C45 O46 6.7(13) . . . . ?
N43 C44 C45 O47 -176.5(7) . . . . ?
